data_7050696
loop_
_publ_author_name
'Pal, Pankaj K.'
'Chowdhury, Shubhamoy'
'Drew, Michael G. B.'
'Datta, Dipankar'

_publ_section_title
;
 The electrooxidation of the tetraphenylborate ion revisited
;
_journal_issue 3
_journal_name_full 'New Journal of Chemistry'
_journal_page_first 367
_journal_paper_doi 10.1039/b106356c
_journal_volume 26
_journal_year 2002
_chemical_formula_sum 'C55 H50 B Cu N6 O'
_chemical_formula_weight 885.36
_chemical_name_systematic
;
?
;
_space_group_IT_number 2
_symmetry_cell_setting triclinic
_symmetry_space_group_name_Hall '-P 1'
_symmetry_space_group_name_H-M 'P -1'
_atom_sites_solution_hydrogens geom
_atom_sites_solution_primary direct
_atom_sites_solution_secondary difmap
_audit_creation_method SHELXL-97
_cell_angle_alpha 87.558(10)
_cell_angle_beta 80.704(10)
_cell_angle_gamma 83.014(10)
_cell_formula_units_Z 2
_cell_length_a 10.779(17)
_cell_length_b 13.887(17)
_cell_length_c 16.42(2)
_cell_measurement_temperature 293(2)
_cell_volume 2407(6)
_computing_cell_refinement XDS
_computing_data_collection 'XDS (Kabsch, 1991)'
_computing_data_reduction XDS
_computing_molecular_graphics PLATON(Spek,1994)
_computing_structure_refinement 'SHELXL-93 (Sheldrick, 1993)'
_computing_structure_solution 'SHELXS-86 (Sheldrick, 1990)'
_diffrn_ambient_temperature 293(2)
_diffrn_measurement_device 'Marresearch Image Plate'
_diffrn_measurement_method '95 frames at 2^o intervals, counting time 4 min.'
_diffrn_radiation_monochromator graphite
_diffrn_radiation_source 'fine-focus sealed tube'
_diffrn_radiation_type MoK\a
_diffrn_radiation_wavelength 0.71073
_diffrn_reflns_av_R_equivalents 0.0000
_diffrn_reflns_av_sigmaI/netI 0.0756
_diffrn_reflns_limit_h_max 13
_diffrn_reflns_limit_h_min 0
_diffrn_reflns_limit_k_max 17
_diffrn_reflns_limit_k_min -16
_diffrn_reflns_limit_l_max 20
_diffrn_reflns_limit_l_min -19
_diffrn_reflns_number 7997
_diffrn_reflns_theta_max 26.16
_diffrn_reflns_theta_min 2.77
_exptl_absorpt_coefficient_mu 0.498
_exptl_absorpt_correction_T_max 1.000
_exptl_absorpt_correction_T_min 0.221
_exptl_absorpt_correction_type DIFABS
_exptl_crystal_density_diffrn 1.221
_exptl_crystal_density_method 'not measured'
_exptl_crystal_F_000 928
_refine_diff_density_max 0.343
_refine_diff_density_min -0.704
_refine_diff_density_rms 0.067
_refine_ls_extinction_method none
_refine_ls_goodness_of_fit_ref 0.974
_refine_ls_hydrogen_treatment mixed
_refine_ls_matrix_type full
_refine_ls_number_parameters 581
_refine_ls_number_reflns 7997
_refine_ls_number_restraints 0
_refine_ls_restrained_S_all 0.974
_refine_ls_R_factor_all 0.1656
_refine_ls_R_factor_gt 0.0758
_refine_ls_shift/su_max 0.073
_refine_ls_shift/su_mean 0.004
_refine_ls_structure_factor_coef Fsqd
_refine_ls_weighting_details 'w=1/[\s^2^(Fo^2^)+(0.1574P)^2^+0.0000P] where P=(Fo^2^+2Fc^2^)/3'
_refine_ls_weighting_scheme calc
_refine_ls_wR_factor_gt 0.2032
_refine_ls_wR_factor_ref 0.2431
_reflns_number_gt 4112
_reflns_number_total 7997
_reflns_threshold_expression >2sigma(I)
_cod_data_source_file b106356c.txt
_cod_data_source_block 1
_cod_depositor_comments
;
The following automatic conversions were performed:

'_refine_ls_weighting_scheme' value 'calc
w=1/[\s^2^(Fo^2^)+(0.1574P)^2^+0.0000P] where P=(Fo^2^+2Fc^2^)/3' was
changed to 'calc'. New tag '_refine_ls_weighting_details' was
created. The value of the new tag was set to
'w=1/[\s^2^(Fo^2^)+(0.1574P)^2^+0.0000P] where P=(Fo^2^+2Fc^2^)/3'.

Automatic conversion script
Id: cif_fix_values 3143 2015-03-26 13:38:13Z robertas 
;
_cod_original_cell_volume 2408(6)
_cod_original_sg_symbol_H-M P-1
_cod_database_code 7050696

loop_
_symmetry_equiv_pos_as_xyz
'x, y, z'
'-x, -y, -z'

loop_
_atom_site_label
_atom_site_type_symbol
_atom_site_fract_x
_atom_site_fract_y
_atom_site_fract_z
_atom_site_U_iso_or_equiv
_atom_site_adp_type
_atom_site_occupancy
_atom_site_calc_flag
_atom_site_refinement_flags
_atom_site_disorder_assembly
_atom_site_disorder_group
Cu1 Cu 0.69629(6) 0.51839(5) 0.69900(3) 0.0747(3) Uani 1 d . . .
N1 N 0.7103(4) 0.5505(3) 0.8123(2) 0.0711(11) Uani 1 d . . .
C2 C 0.7273(5) 0.6353(5) 0.8403(3) 0.0860(16) Uani 1 d . . .
H2 H 0.7352 0.6871 0.8028 0.103 Uiso 1 calc R . .
C3 C 0.7339(7) 0.6517(6) 0.9212(4) 0.108(2) Uani 1 d . . .
H3 H 0.7475 0.7124 0.9375 0.130 Uiso 1 calc R . .
C4 C 0.7202(7) 0.5778(7) 0.9766(4) 0.110(2) Uani 1 d . . .
H4 H 0.7235 0.5878 1.0318 0.132 Uiso 1 calc R . .
C5 C 0.7016(6) 0.4880(6) 0.9525(3) 0.0922(18) Uani 1 d . . .
H5 H 0.6913 0.4370 0.9906 0.111 Uiso 1 calc R . .
C6 C 0.6984(4) 0.4755(4) 0.8677(3) 0.0692(14) Uani 1 d . . .
C7 C 0.6863(4) 0.3794(4) 0.8346(3) 0.0661(13) Uani 1 d . . .
N8 N 0.6905(3) 0.3809(3) 0.7560(2) 0.0636(10) Uani 1 d . . .
N9 N 0.6722(3) 0.3001(3) 0.7165(2) 0.0635(10) Uani 1 d . . .
C10 C 0.7629(4) 0.2630(3) 0.6610(3) 0.0575(11) Uani 1 d . . .
C11 C 0.8931(4) 0.2956(3) 0.6429(2) 0.0538(11) Uani 1 d . . .
N12 N 0.9162(3) 0.3798(3) 0.6119(2) 0.0593(9) Uani 1 d . . .
N13 N 0.8149(3) 0.4477(3) 0.6018(2) 0.0603(10) Uani 1 d . . .
C14 C 0.7891(4) 0.4709(3) 0.5295(3) 0.0584(11) Uani 1 d . . .
C200 C 0.8607(5) 0.4280(4) 0.4522(3) 0.0873(17) Uani 1 d . . .
H20A H 0.9267 0.3798 0.4651 0.105 Uiso 1 calc R . .
H20B H 0.8973 0.4780 0.4175 0.105 Uiso 1 calc R . .
H20C H 0.8044 0.3985 0.4237 0.105 Uiso 1 calc R . .
C15 C 0.6778(4) 0.5457(3) 0.5292(3) 0.0567(11) Uani 1 d . . .
C16 C 0.6319(5) 0.5782(4) 0.4570(3) 0.0757(14) Uani 1 d . . .
H16 H 0.6731 0.5549 0.4063 0.091 Uiso 1 calc R . .
C17 C 0.5266(5) 0.6443(4) 0.4608(4) 0.0819(15) Uani 1 d . . .
H17 H 0.4956 0.6661 0.4129 0.098 Uiso 1 calc R . .
C18 C 0.4664(5) 0.6787(4) 0.5368(4) 0.0845(16) Uani 1 d . . .
H18 H 0.3952 0.7244 0.5410 0.101 Uiso 1 calc R . .
C19 C 0.5152(5) 0.6430(4) 0.6060(3) 0.0800(15) Uani 1 d . . .
H19 H 0.4748 0.6656 0.6572 0.096 Uiso 1 calc R . .
N20 N 0.6189(4) 0.5767(3) 0.6037(2) 0.0661(10) Uani 1 d . . .
C100 C 0.6720(7) 0.2915(5) 0.8889(4) 0.105(2) Uani 1 d . . .
H10A H 0.6928 0.2345 0.8561 0.126 Uiso 1 calc R . .
H10B H 0.5861 0.2939 0.9165 0.126 Uiso 1 calc R . .
H10C H 0.7278 0.2894 0.9291 0.126 Uiso 1 calc R . .
C30 C 0.7365(4) 0.1829(3) 0.6115(3) 0.0560(11) Uani 1 d . . .
C31 C 0.8168(5) 0.1512(4) 0.5412(3) 0.0691(13) Uani 1 d . . .
H31 H 0.8910 0.1795 0.5248 0.083 Uiso 1 calc R . .
C32 C 0.7898(6) 0.0788(4) 0.4950(3) 0.0805(15) Uani 1 d . . .
H32 H 0.8448 0.0586 0.4477 0.097 Uiso 1 calc R . .
C33 C 0.6812(6) 0.0365(4) 0.5192(4) 0.0890(18) Uani 1 d . . .
H33 H 0.6629 -0.0132 0.4886 0.107 Uiso 1 calc R . .
C34 C 0.5988(5) 0.0674(4) 0.5889(4) 0.0821(16) Uani 1 d . . .
H34 H 0.5239 0.0397 0.6041 0.099 Uiso 1 calc R . .
C35 C 0.6268(4) 0.1378(4) 0.6350(3) 0.0687(13) Uani 1 d . . .
H35 H 0.5723 0.1564 0.6831 0.082 Uiso 1 calc R . .
C40 C 1.0029(4) 0.2246(3) 0.6569(3) 0.0557(11) Uani 1 d . . .
C41 C 1.1273(4) 0.2437(4) 0.6238(4) 0.0772(15) Uani 1 d . . .
H41 H 1.1404 0.2991 0.5913 0.093 Uiso 1 calc R . .
C42 C 1.2281(5) 0.1801(5) 0.6401(4) 0.099(2) Uani 1 d . . .
H42 H 1.3099 0.1938 0.6198 0.119 Uiso 1 calc R . .
C43 C 1.2107(5) 0.0961(4) 0.6859(4) 0.0932(18) Uani 1 d . . .
H43 H 1.2804 0.0532 0.6953 0.112 Uiso 1 calc R . .
C44 C 1.0906(5) 0.0755(4) 0.7179(3) 0.0778(14) Uani 1 d . . .
H44 H 1.0788 0.0189 0.7490 0.093 Uiso 1 calc R . .
C45 C 0.9867(4) 0.1405(4) 0.7033(3) 0.0645(12) Uani 1 d . . .
H45 H 0.9054 0.1269 0.7251 0.077 Uiso 1 calc R . .
B1 B 1.1384(5) 0.7319(4) 0.8255(3) 0.0622(14) Uani 1 d . . .
C61 C 1.2667(4) 0.7867(3) 0.7990(3) 0.0617(12) Uani 1 d . . .
C62 C 1.2999(4) 0.8270(3) 0.7202(3) 0.0635(12) Uani 1 d . . .
H62 H 1.2430 0.8285 0.6831 0.076 Uiso 1 calc R . .
C63 C 1.4128(5) 0.8644(4) 0.6949(4) 0.0798(15) Uani 1 d . . .
H63 H 1.4312 0.8888 0.6412 0.096 Uiso 1 calc R . .
C64 C 1.4981(5) 0.8662(5) 0.7481(4) 0.0918(18) Uani 1 d . . .
H64 H 1.5736 0.8926 0.7313 0.110 Uiso 1 calc R . .
C65 C 1.4704(5) 0.8285(5) 0.8265(4) 0.101(2) Uani 1 d . . .
H65 H 1.5276 0.8291 0.8632 0.121 Uiso 1 calc R . .
C66 C 1.3568(5) 0.7892(5) 0.8513(3) 0.0841(16) Uani 1 d . . .
H66 H 1.3402 0.7636 0.9047 0.101 Uiso 1 calc R . .
C71 C 1.0890(4) 0.7376(4) 0.9253(3) 0.0650(13) Uani 1 d . . .
C72 C 1.0425(5) 0.6595(5) 0.9730(3) 0.0802(15) Uani 1 d . . .
H72 H 1.0454 0.6005 0.9476 0.096 Uiso 1 calc R . .
C73 C 0.9927(6) 0.6662(6) 1.0557(4) 0.101(2) Uani 1 d . . .
H73 H 0.9618 0.6124 1.0840 0.121 Uiso 1 calc R . .
C74 C 0.9879(7) 0.7490(7) 1.0962(4) 0.111(2) Uani 1 d . . .
H74 H 0.9551 0.7524 1.1521 0.134 Uiso 1 calc R . .
C75 C 1.0333(6) 0.8305(6) 1.0529(4) 0.1013(19) Uani 1 d . . .
H75 H 1.0305 0.8888 1.0793 0.122 Uiso 1 calc R . .
C76 C 1.0825(5) 0.8214(5) 0.9695(3) 0.0844(16) Uani 1 d . . .
H76 H 1.1132 0.8754 0.9414 0.101 Uiso 1 calc R . .
C81 C 1.1775(4) 0.6176(4) 0.7999(2) 0.0609(12) Uani 1 d . . .
C82 C 1.2993(5) 0.5696(4) 0.8000(3) 0.0756(14) Uani 1 d . . .
H82 H 1.3616 0.6043 0.8132 0.091 Uiso 1 calc R . .
C83 C 1.3312(6) 0.4722(5) 0.7810(4) 0.0896(18) Uani 1 d . . .
H83 H 1.4140 0.4439 0.7806 0.108 Uiso 1 calc R . .
C85 C 1.2421(8) 0.4175(5) 0.7628(3) 0.0944(19) Uani 1 d . . .
H85 H 1.2631 0.3520 0.7516 0.113 Uiso 1 calc R . .
C84 C 1.1204(7) 0.4617(5) 0.7616(3) 0.0888(18) Uani 1 d . . .
H84 H 1.0591 0.4259 0.7485 0.107 Uiso 1 calc R . .
C86 C 1.0891(5) 0.5597(4) 0.7798(3) 0.0723(14) Uani 1 d . . .
H86 H 1.0065 0.5877 0.7786 0.087 Uiso 1 calc R . .
C92 C 1.0207(5) 0.7683(5) 0.6949(3) 0.0863(17) Uani 1 d . . .
H92 H 1.0822 0.7225 0.6680 0.104 Uiso 1 calc R . .
C93 C 0.9318(6) 0.8144(6) 0.6501(4) 0.111(2) Uani 1 d . . .
H93 H 0.9324 0.7979 0.5958 0.134 Uiso 1 calc R . .
C94 C 0.8435(6) 0.8840(6) 0.6866(5) 0.112(2) Uani 1 d . . .
H94 H 0.7856 0.9181 0.6566 0.134 Uiso 1 calc R . .
C96 C 0.9299(5) 0.8559(4) 0.8111(3) 0.0776(15) Uani 1 d . . .
H96 H 0.9266 0.8718 0.8660 0.093 Uiso 1 calc R . .
C95 C 0.8403(5) 0.9035(5) 0.7667(5) 0.105(2) Uani 1 d . . .
H95 H 0.7775 0.9492 0.7924 0.126 Uiso 1 calc R . .
C91 C 1.0249(4) 0.7851(4) 0.7763(3) 0.0617(12) Uani 1 d . . .
C101 C 0.6297(13) 0.9015(13) 1.0589(13) 0.212(7) Uani 1 d . . .
O102 O 0.5704(13) 0.8559(10) 1.0238(9) 0.303(6) Uani 1 d . . .
C103 C 0.7014(18) 0.9683(13) 1.0147(13) 0.328(13) Uani 1 d . . .
H10D H 0.7263 1.0107 1.0522 0.393 Uiso 1 calc R . .
H10E H 0.6521 1.0057 0.9782 0.393 Uiso 1 calc R . .
H10F H 0.7755 0.9347 0.9830 0.393 Uiso 1 calc R . .
C104 C 0.6290(18) 0.8827(17) 1.1407(11) 0.335(14) Uani 1 d . . .
H10G H 0.7012 0.9060 1.1573 0.402 Uiso 1 calc R . .
H10H H 0.6323 0.8140 1.1513 0.402 Uiso 1 calc R . .
H10I H 0.5529 0.9148 1.1714 0.402 Uiso 1 calc R . .

loop_
_atom_site_aniso_label
_atom_site_aniso_U_11
_atom_site_aniso_U_22
_atom_site_aniso_U_33
_atom_site_aniso_U_23
_atom_site_aniso_U_13
_atom_site_aniso_U_12
Cu1 0.0825(5) 0.0786(5) 0.0608(4) -0.0032(3) -0.0118(3) 0.0012(3)
N1 0.062(3) 0.078(3) 0.072(3) -0.009(2) -0.0106(18) 0.000(2)
C2 0.094(4) 0.081(4) 0.081(4) -0.024(3) -0.014(3) 0.002(3)
C3 0.127(6) 0.107(5) 0.094(5) -0.027(4) -0.021(4) -0.017(4)
C4 0.125(6) 0.142(7) 0.068(4) -0.034(4) -0.017(3) -0.021(5)
C5 0.091(4) 0.119(5) 0.068(3) -0.007(3) -0.014(3) -0.013(4)
C6 0.051(3) 0.095(4) 0.061(3) -0.010(3) -0.009(2) -0.001(2)
C7 0.051(3) 0.084(4) 0.062(3) 0.008(3) -0.0071(19) -0.007(2)
N8 0.058(2) 0.070(3) 0.062(2) -0.008(2) -0.0051(16) -0.0095(19)
N9 0.054(2) 0.073(3) 0.062(2) 0.003(2) -0.0010(17) -0.0102(19)
C10 0.046(3) 0.064(3) 0.063(3) 0.004(2) -0.0105(19) -0.011(2)
C11 0.039(2) 0.070(3) 0.053(2) -0.009(2) -0.0065(16) -0.009(2)
N12 0.051(2) 0.058(3) 0.069(2) -0.0015(19) -0.0093(16) -0.0110(18)
N13 0.053(2) 0.059(2) 0.067(2) -0.0014(18) -0.0045(16) -0.0076(17)
C14 0.057(3) 0.062(3) 0.056(3) -0.001(2) -0.0009(19) -0.018(2)
C200 0.093(4) 0.101(4) 0.060(3) -0.006(3) 0.001(2) 0.003(3)
C15 0.055(3) 0.057(3) 0.061(3) 0.005(2) -0.0111(19) -0.018(2)
C16 0.087(4) 0.081(4) 0.064(3) 0.005(3) -0.020(2) -0.023(3)
C17 0.084(4) 0.077(4) 0.090(4) 0.019(3) -0.034(3) -0.009(3)
C18 0.084(4) 0.073(4) 0.097(4) 0.010(3) -0.025(3) 0.000(3)
C19 0.073(3) 0.080(4) 0.081(3) 0.007(3) -0.007(2) 0.005(3)
N20 0.068(3) 0.065(3) 0.063(2) 0.0011(18) -0.0074(17) -0.004(2)
C100 0.129(5) 0.116(5) 0.076(4) 0.013(4) -0.015(3) -0.044(4)
C30 0.048(3) 0.054(3) 0.070(3) 0.005(2) -0.018(2) -0.014(2)
C31 0.061(3) 0.076(4) 0.076(3) -0.009(3) -0.017(2) -0.018(3)
C32 0.092(4) 0.084(4) 0.075(3) -0.016(3) -0.025(3) -0.025(3)
C33 0.105(5) 0.064(4) 0.117(5) -0.004(3) -0.059(4) -0.030(3)
C34 0.070(4) 0.076(4) 0.110(4) 0.008(4) -0.028(3) -0.030(3)
C35 0.057(3) 0.064(3) 0.087(3) 0.007(3) -0.012(2) -0.016(2)
C40 0.050(3) 0.058(3) 0.063(3) -0.014(2) -0.0123(18) -0.010(2)
C41 0.046(3) 0.064(3) 0.121(4) -0.012(3) -0.007(2) -0.011(2)
C42 0.043(3) 0.084(4) 0.169(6) -0.013(4) -0.011(3) -0.011(3)
C43 0.056(4) 0.075(4) 0.151(6) -0.015(4) -0.027(3) 0.000(3)
C44 0.081(4) 0.067(3) 0.088(3) 0.001(3) -0.024(3) -0.006(3)
C45 0.051(3) 0.070(3) 0.075(3) -0.001(2) -0.017(2) -0.008(2)
B1 0.049(3) 0.072(4) 0.066(3) 0.002(3) -0.010(2) -0.010(3)
C61 0.048(3) 0.063(3) 0.073(3) -0.005(2) -0.007(2) -0.003(2)
C62 0.056(3) 0.056(3) 0.078(3) 0.004(2) -0.006(2) -0.015(2)
C63 0.066(3) 0.077(4) 0.092(4) 0.006(3) 0.002(3) -0.014(3)
C64 0.061(4) 0.099(5) 0.117(5) 0.004(4) 0.000(3) -0.037(3)
C65 0.061(4) 0.132(6) 0.119(5) -0.020(4) -0.034(3) -0.019(4)
C66 0.057(3) 0.111(5) 0.087(4) 0.007(3) -0.018(2) -0.017(3)
C71 0.056(3) 0.086(4) 0.056(2) -0.003(3) -0.0083(19) -0.014(2)
C72 0.074(3) 0.102(4) 0.065(3) -0.003(3) -0.002(2) -0.022(3)
C73 0.102(5) 0.133(6) 0.072(4) -0.006(4) 0.002(3) -0.047(4)
C74 0.115(5) 0.153(7) 0.069(4) -0.019(4) 0.008(3) -0.049(5)
C75 0.095(4) 0.115(5) 0.094(4) -0.036(4) -0.007(3) -0.014(4)
C76 0.075(4) 0.106(5) 0.070(3) -0.012(3) -0.002(2) -0.014(3)
C81 0.058(3) 0.078(3) 0.045(2) 0.003(2) 0.0015(18) -0.017(2)
C82 0.065(3) 0.073(4) 0.085(3) 0.001(3) -0.003(2) -0.011(3)
C83 0.079(4) 0.091(5) 0.091(4) 0.007(3) 0.001(3) -0.001(4)
C85 0.131(6) 0.077(4) 0.065(3) 0.004(3) 0.008(3) -0.006(4)
C84 0.122(5) 0.081(4) 0.067(3) 0.004(3) -0.001(3) -0.049(4)
C86 0.061(3) 0.082(4) 0.074(3) -0.006(3) -0.002(2) -0.021(3)
C92 0.061(3) 0.131(5) 0.065(3) 0.003(3) -0.010(2) -0.004(3)
C93 0.063(4) 0.194(8) 0.075(4) 0.023(4) -0.009(3) -0.012(4)
C94 0.061(4) 0.153(7) 0.116(5) 0.046(5) -0.017(3) -0.007(4)
C96 0.058(3) 0.085(4) 0.088(3) 0.002(3) -0.006(2) -0.010(3)
C95 0.057(4) 0.123(5) 0.123(5) 0.023(4) -0.003(3) 0.005(3)
C91 0.047(3) 0.073(3) 0.064(3) 0.009(2) -0.0021(19) -0.018(2)
C101 0.145(10) 0.246(17) 0.272(18) -0.120(15) -0.076(11) -0.030(10)
O102 0.294(14) 0.327(16) 0.337(15) -0.023(12) -0.127(12) -0.118(12)
C103 0.232(18) 0.221(17) 0.49(3) -0.089(18) 0.118(19) -0.061(14)
C104 0.32(3) 0.50(4) 0.193(15) -0.010(18) -0.098(15) 0.01(2)

loop_
_atom_type_symbol
_atom_type_description
_atom_type_scat_dispersion_real
_atom_type_scat_dispersion_imag
_atom_type_scat_source
C C 0.0033 0.0016 'International Tables Vol C Tables 4.2.6.8 and 6.1.1.4'
H H 0.0000 0.0000 'International Tables Vol C Tables 4.2.6.8 and 6.1.1.4'
N N 0.0061 0.0033 'International Tables Vol C Tables 4.2.6.8 and 6.1.1.4'
O O 0.0106 0.0060 'International Tables Vol C Tables 4.2.6.8 and 6.1.1.4'
Cu Cu 0.3201 1.2651 'International Tables Vol C Tables 4.2.6.8 and 6.1.1.4'
B B 0.0013 0.0007 'International Tables Vol C Tables 4.2.6.8 and 6.1.1.4'

loop_
_geom_angle_atom_site_label_1
_geom_angle_atom_site_label_2
_geom_angle_atom_site_label_3
_geom_angle
_geom_angle_site_symmetry_1
_geom_angle_site_symmetry_3
_geom_angle_publ_flag
N1 Cu1 N20 139.31(18) . . ?
N1 Cu1 N13 135.78(17) . . ?
N20 Cu1 N13 79.35(17) . . ?
N1 Cu1 N8 80.02(19) . . ?
N20 Cu1 N8 130.88(17) . . ?
N13 Cu1 N8 85.88(16) . . ?
C2 N1 C6 117.4(5) . . ?
C2 N1 Cu1 128.2(4) . . ?
C6 N1 Cu1 114.4(4) . . ?
N1 C2 C3 124.2(6) . . ?
C4 C3 C2 118.5(7) . . ?
C3 C4 C5 120.8(6) . . ?
C4 C5 C6 117.9(6) . . ?
N1 C6 C5 121.2(6) . . ?
N1 C6 C7 116.8(4) . . ?
C5 C6 C7 121.9(5) . . ?
N8 C7 C6 113.3(4) . . ?
N8 C7 C100 124.5(5) . . ?
C6 C7 C100 122.2(5) . . ?
C7 N8 N9 120.6(4) . . ?
C7 N8 Cu1 115.0(4) . . ?
N9 N8 Cu1 123.6(3) . . ?
C10 N9 N8 118.1(4) . . ?
N9 C10 C30 117.7(4) . . ?
N9 C10 C11 124.7(4) . . ?
C30 C10 C11 117.6(4) . . ?
N12 C11 C40 117.7(4) . . ?
N12 C11 C10 124.2(4) . . ?
C40 C11 C10 118.1(4) . . ?
C11 N12 N13 118.2(3) . . ?
C14 N13 N12 120.4(4) . . ?
C14 N13 Cu1 115.8(3) . . ?
N12 N13 Cu1 123.7(3) . . ?
N13 C14 C200 124.4(4) . . ?
N13 C14 C15 113.8(4) . . ?
C200 C14 C15 121.8(4) . . ?
N20 C15 C16 121.4(5) . . ?
N20 C15 C14 116.0(4) . . ?
C16 C15 C14 122.6(4) . . ?
C17 C16 C15 120.0(5) . . ?
C16 C17 C18 119.4(5) . . ?
C19 C18 C17 117.9(5) . . ?
N20 C19 C18 123.6(5) . . ?
C15 N20 C19 117.7(4) . . ?
C15 N20 Cu1 115.0(3) . . ?
C19 N20 Cu1 127.3(3) . . ?
C31 C30 C35 117.8(5) . . ?
C31 C30 C10 122.1(4) . . ?
C35 C30 C10 120.1(4) . . ?
C32 C31 C30 121.5(5) . . ?
C33 C32 C31 119.4(6) . . ?
C32 C33 C34 120.3(6) . . ?
C35 C34 C33 120.1(5) . . ?
C34 C35 C30 120.8(5) . . ?
C45 C40 C41 118.7(4) . . ?
C45 C40 C11 121.4(4) . . ?
C41 C40 C11 119.9(4) . . ?
C42 C41 C40 119.5(5) . . ?
C41 C42 C43 121.2(5) . . ?
C44 C43 C42 120.2(5) . . ?
C43 C44 C45 119.4(5) . . ?
C40 C45 C44 120.9(4) . . ?
C71 B1 C61 111.1(4) . . ?
C71 B1 C81 109.4(4) . . ?
C61 B1 C81 106.6(4) . . ?
C71 B1 C91 108.9(4) . . ?
C61 B1 C91 109.3(4) . . ?
C81 B1 C91 111.6(4) . . ?
C62 C61 C66 114.5(4) . . ?
C62 C61 B1 122.8(4) . . ?
C66 C61 B1 122.5(4) . . ?
C63 C62 C61 123.2(5) . . ?
C64 C63 C62 120.5(5) . . ?
C65 C64 C63 119.0(5) . . ?
C64 C65 C66 120.2(5) . . ?
C65 C66 C61 122.6(5) . . ?
C76 C71 C72 113.7(5) . . ?
C76 C71 B1 123.2(5) . . ?
C72 C71 B1 123.0(5) . . ?
C73 C72 C71 123.1(6) . . ?
C74 C73 C72 121.2(6) . . ?
C73 C74 C75 119.1(6) . . ?
C76 C75 C74 118.2(6) . . ?
C71 C76 C75 124.6(6) . . ?
C82 C81 C86 114.9(5) . . ?
C82 C81 B1 122.8(5) . . ?
C86 C81 B1 122.3(4) . . ?
C83 C82 C81 122.8(6) . . ?
C85 C83 C82 120.8(6) . . ?
C83 C85 C84 118.7(6) . . ?
C85 C84 C86 120.3(6) . . ?
C84 C86 C81 122.5(5) . . ?
C91 C92 C93 124.8(5) . . ?
C94 C93 C92 119.1(6) . . ?
C95 C94 C93 119.6(5) . . ?
C95 C96 C91 122.3(6) . . ?
C94 C95 C96 120.6(6) . . ?
C92 C91 C96 113.6(4) . . ?
C92 C91 B1 122.7(4) . . ?
C96 C91 B1 123.6(4) . . ?
O102 C101 C104 118(2) . . ?
O102 C101 C103 119(2) . . ?
C104 C101 C103 122.9(16) . . ?

loop_
_geom_bond_atom_site_label_1
_geom_bond_atom_site_label_2
_geom_bond_distance
_geom_bond_site_symmetry_2
_geom_bond_publ_flag
Cu1 N1 1.965(5) . ?
Cu1 N20 1.987(4) . ?
Cu1 N13 2.077(4) . ?
Cu1 N8 2.094(5) . ?
N1 C2 1.327(7) . ?
N1 C6 1.358(6) . ?
C2 C3 1.372(8) . ?
C3 C4 1.347(9) . ?
C4 C5 1.371(10) . ?
C5 C6 1.418(7) . ?
C6 C7 1.489(8) . ?
C7 N8 1.285(6) . ?
C7 C100 1.490(7) . ?
N8 N9 1.370(6) . ?
N9 C10 1.297(6) . ?
C10 C30 1.487(7) . ?
C10 C11 1.506(6) . ?
C11 N12 1.292(6) . ?
C11 C40 1.488(6) . ?
N12 N13 1.379(5) . ?
N13 C14 1.283(5) . ?
C14 C200 1.483(6) . ?
C14 C15 1.488(6) . ?
C15 N20 1.347(6) . ?
C15 C16 1.394(6) . ?
C16 C17 1.365(8) . ?
C17 C18 1.386(8) . ?
C18 C19 1.377(7) . ?
C19 N20 1.355(6) . ?
C30 C31 1.379(7) . ?
C30 C35 1.398(7) . ?
C31 C32 1.371(7) . ?
C32 C33 1.366(8) . ?
C33 C34 1.379(9) . ?
C34 C35 1.352(8) . ?
C40 C45 1.380(6) . ?
C40 C41 1.415(7) . ?
C41 C42 1.369(7) . ?
C42 C43 1.376(8) . ?
C43 C44 1.375(8) . ?
C44 C45 1.396(6) . ?
B1 C71 1.641(7) . ?
B1 C61 1.647(7) . ?
B1 C81 1.647(8) . ?
B1 C91 1.657(6) . ?
C61 C62 1.397(6) . ?
C61 C66 1.402(7) . ?
C62 C63 1.377(7) . ?
C63 C64 1.370(8) . ?
C64 C65 1.370(8) . ?
C65 C66 1.395(8) . ?
C71 C76 1.386(8) . ?
C71 C72 1.405(7) . ?
C72 C73 1.381(7) . ?
C73 C74 1.345(9) . ?
C74 C75 1.406(9) . ?
C75 C76 1.392(8) . ?
C81 C82 1.398(7) . ?
C81 C86 1.406(7) . ?
C82 C83 1.390(8) . ?
C83 C85 1.371(9) . ?
C85 C84 1.382(9) . ?
C84 C86 1.395(8) . ?
C92 C91 1.376(7) . ?
C92 C93 1.380(7) . ?
C93 C94 1.357(10) . ?
C94 C95 1.348(9) . ?
C96 C95 1.391(8) . ?
C96 C91 1.399(7) . ?
C101 O102 1.180(13) . ?
C101 C104 1.357(19) . ?
C101 C103 1.38(2) . ?
